data_1556634
loop_
_publ_author_name
'Miao, Hong-Jie'
'Wang, Le-Le'
'Han, Hua-Bin'
'Zhao, Yong-De'
'Wang, Qi-Lin'
'Bu, Zhan-Wei'

_publ_section_title
;
 Regio- and diastereoselective dearomatizations of N-alkyl activated
 azaarenes: the maximization of the reactive sites
;
_journal_issue 5
_journal_name_full 'Chemical Science'
_journal_page_first 1418
_journal_page_last 1424
_journal_paper_doi 10.1039/C9SC04880D
_journal_volume 11
_journal_year 2020
_chemical_formula_moiety 'C31 H31 Br N2 O'
_chemical_formula_sum 'C31 H31 Br N2 O'
_chemical_formula_weight 527.49
_space_group_crystal_system monoclinic
_space_group_IT_number 14
_space_group_name_Hall '-P 2yn'
_space_group_name_H-M_alt 'P 1 21/n 1'
_atom_sites_solution_hydrogens geom
_atom_sites_solution_primary direct
_audit_creation_date 2019-04-12
_audit_creation_method
;
Olex2 1.2
(compiled 2018.05.29 svn.r3508 for OlexSys, GUI svn.r5506)
;
_audit_update_record
;
2019-08-17 deposited with the CCDC.	2019-12-17 downloaded from the CCDC.
;
_cell_angle_alpha 90
_cell_angle_beta 90.869(3)
_cell_angle_gamma 90
_cell_formula_units_Z 4
_cell_length_a 14.4850(5)
_cell_length_b 10.8239(5)
_cell_length_c 16.4134(7)
_cell_measurement_reflns_used 3325
_cell_measurement_temperature 293(2)
_cell_measurement_theta_max 70.7610
_cell_measurement_theta_min 4.0450
_cell_volume 2573.07(18)
_computing_cell_refinement
;
CrysAlisPro, Agilent Technologies,
Version 1.171.37.35 (release 13-08-2014 CrysAlis171 .NET)
(compiled Aug 13 2014,18:06:01)
;
_computing_data_collection
;
CrysAlisPro, Agilent Technologies,
Version 1.171.37.35 (release 13-08-2014 CrysAlis171 .NET)
(compiled Aug 13 2014,18:06:01)
;
_computing_data_reduction
;
CrysAlisPro, Agilent Technologies,
Version 1.171.37.35 (release 13-08-2014 CrysAlis171 .NET)
(compiled Aug 13 2014,18:06:01)
;
_computing_molecular_graphics 'Olex2 (Dolomanov et al., 2009)'
_computing_publication_material 'Olex2 (Dolomanov et al., 2009)'
_computing_structure_refinement 'ShelXL (Sheldrick, 2015)'
_computing_structure_solution 'ShelXS (Sheldrick, 2008)'
_diffrn_ambient_temperature 293(2)
_diffrn_detector 'CCD plate'
_diffrn_detector_area_resol_mean 16.2312
_diffrn_detector_type Eos
_diffrn_measured_fraction_theta_full 1.000
_diffrn_measured_fraction_theta_max 1.000
_diffrn_measurement_details
;
#__ type_ start__ end____ width___ exp.time_
  1 omega -101.00  -17.00   1.0000    1.0000
omega____ theta____ kappa____ phi______ frames
    -      -33.5000  -57.0000    0.0000 84

#__ type_ start__ end____ width___ exp.time_
  2 omega -108.00  -75.00   1.0000    1.0000
omega____ theta____ kappa____ phi______ frames
    -      -33.5000  178.0000   30.0000 33

#__ type_ start__ end____ width___ exp.time_
  3 omega   -3.00   22.00   1.0000    1.0000
omega____ theta____ kappa____ phi______ frames
    -       36.4734  -99.0000 -180.0000 25

#__ type_ start__ end____ width___ exp.time_
  4 omega   58.00   85.00   1.0000    1.0000
omega____ theta____ kappa____ phi______ frames
    -       36.4734  178.0000 -180.0000 27

#__ type_ start__ end____ width___ exp.time_
  5 omega   18.00   58.00   1.0000    1.0000
omega____ theta____ kappa____ phi______ frames
    -       36.4734  -37.0000   30.0000 40

#__ type_ start__ end____ width___ exp.time_
  6 omega   45.00   71.00   1.0000    1.0000
omega____ theta____ kappa____ phi______ frames
    -       36.4734  -99.0000 -150.0000 26

#__ type_ start__ end____ width___ exp.time_
  7 omega  -31.00   21.00   1.0000    1.0000
omega____ theta____ kappa____ phi______ frames
    -       36.4734  -57.0000  -60.0000 52

#__ type_ start__ end____ width___ exp.time_
  8 omega    0.00   26.00   1.0000    1.0000
omega____ theta____ kappa____ phi______ frames
    -       36.4734  -99.0000 -150.0000 26

#__ type_ start__ end____ width___ exp.time_
  9 omega  -33.00   -7.00   1.0000    1.0000
omega____ theta____ kappa____ phi______ frames
    -       36.4734  -37.0000 -150.0000 26

#__ type_ start__ end____ width___ exp.time_
 10 omega   13.00   59.00   1.0000    1.0000
omega____ theta____ kappa____ phi______ frames
    -       36.4734  -37.0000 -150.0000 46

#__ type_ start__ end____ width___ exp.time_
 11 omega  -31.00   -5.00   1.0000    1.0000
omega____ theta____ kappa____ phi______ frames
    -       36.4734  -37.0000   30.0000 26

#__ type_ start__ end____ width___ exp.time_
 12 omega    1.00   38.00   1.0000    1.0000
omega____ theta____ kappa____ phi______ frames
    -       36.4734  -99.0000   90.0000 37

#__ type_ start__ end____ width___ exp.time_
 13 omega   52.00   77.00   1.0000    1.0000
omega____ theta____ kappa____ phi______ frames
    -       36.4734  -99.0000   90.0000 25

#__ type_ start__ end____ width___ exp.time_
 14 omega   38.00   71.00   1.0000    1.0000
omega____ theta____ kappa____ phi______ frames
    -       36.4734  -99.0000 -180.0000 33

#__ type_ start__ end____ width___ exp.time_
 15 omega   58.00   87.00   1.0000    2.0000
omega____ theta____ kappa____ phi______ frames
    -      108.0000  -30.0000 -150.0000 29

#__ type_ start__ end____ width___ exp.time_
 16 omega   60.00   91.00   1.0000    2.0000
omega____ theta____ kappa____ phi______ frames
    -      108.0000  -30.0000  120.0000 31

#__ type_ start__ end____ width___ exp.time_
 17 omega   41.00  106.00   1.0000    2.0000
omega____ theta____ kappa____ phi______ frames
    -      108.0000  -94.0000   30.0000 65

#__ type_ start__ end____ width___ exp.time_
 18 omega   42.00   97.00   1.0000    2.0000
omega____ theta____ kappa____ phi______ frames
    -      108.0000  -45.0000   90.0000 55

#__ type_ start__ end____ width___ exp.time_
 19 omega   67.00  113.00   1.0000    2.0000
omega____ theta____ kappa____ phi______ frames
    -      108.0000 -111.0000 -180.0000 46

#__ type_ start__ end____ width___ exp.time_
 20 omega   38.00   72.00   1.0000    2.0000
omega____ theta____ kappa____ phi______ frames
    -      108.0000  -30.0000  -30.0000 34

#__ type_ start__ end____ width___ exp.time_
 21 omega   47.00   78.00   1.0000    2.0000
omega____ theta____ kappa____ phi______ frames
    -      108.0000  -94.0000 -150.0000 31

#__ type_ start__ end____ width___ exp.time_
 22 omega  134.00  175.00   1.0000    2.0000
omega____ theta____ kappa____ phi______ frames
    -      108.0000   61.0000 -150.0000 41

#__ type_ start__ end____ width___ exp.time_
 23 omega  103.00  129.00   1.0000    2.0000
omega____ theta____ kappa____ phi______ frames
    -      108.0000   61.0000 -150.0000 26

#__ type_ start__ end____ width___ exp.time_
 24 omega   57.00   99.00   1.0000    2.0000
omega____ theta____ kappa____ phi______ frames
    -      108.0000  -45.0000   30.0000 42

#__ type_ start__ end____ width___ exp.time_
 25 omega   67.00  109.00   1.0000    2.0000
omega____ theta____ kappa____ phi______ frames
    -      108.0000  -94.0000   90.0000 42

#__ type_ start__ end____ width___ exp.time_
 26 omega   87.00  174.00   1.0000    2.0000
omega____ theta____ kappa____ phi______ frames
    -      108.0000   30.0000  -90.0000 87
;
_diffrn_measurement_device 'four-circle diffractometer'
_diffrn_measurement_device_type 'Xcalibur, Eos, Gemini'
_diffrn_measurement_method '\w scans'
_diffrn_orient_matrix_UB_11 -0.0560458000
_diffrn_orient_matrix_UB_12 -0.0882394000
_diffrn_orient_matrix_UB_13 -0.0553746000
_diffrn_orient_matrix_UB_21 -0.0365383000
_diffrn_orient_matrix_UB_22 0.1112162000
_diffrn_orient_matrix_UB_23 -0.0494024000
_diffrn_orient_matrix_UB_31 0.0826638000
_diffrn_orient_matrix_UB_32 -0.0106723000
_diffrn_orient_matrix_UB_33 -0.0574768000
_diffrn_radiation_monochromator graphite
_diffrn_radiation_probe x-ray
_diffrn_radiation_type CuK\a
_diffrn_radiation_wavelength 1.54184
_diffrn_reflns_av_R_equivalents 0.0341
_diffrn_reflns_av_unetI/netI 0.0441
_diffrn_reflns_Laue_measured_fraction_full 1.000
_diffrn_reflns_Laue_measured_fraction_max 1.000
_diffrn_reflns_limit_h_max 17
_diffrn_reflns_limit_h_min -16
_diffrn_reflns_limit_k_max 12
_diffrn_reflns_limit_k_min -12
_diffrn_reflns_limit_l_max 13
_diffrn_reflns_limit_l_min -19
_diffrn_reflns_number 10451
_diffrn_reflns_point_group_measured_fraction_full 1.000
_diffrn_reflns_point_group_measured_fraction_max 1.000
_diffrn_reflns_theta_full 67.055
_diffrn_reflns_theta_max 67.055
_diffrn_reflns_theta_min 4.040
_diffrn_source 'Enhance (Cu) X-ray Source'
_exptl_absorpt_coefficient_mu 2.372
_exptl_absorpt_correction_T_max 1.00000
_exptl_absorpt_correction_T_min 0.90797
_exptl_absorpt_correction_type multi-scan
_exptl_absorpt_process_details
;
CrysAlisPro, Agilent Technologies,
Version 1.171.37.35 (release 13-08-2014 CrysAlis171 .NET)
(compiled Aug 13 2014,18:06:01)
Empirical absorption correction using spherical harmonics,
 implemented in SCALE3 ABSPACK scaling algorithm.
;
_exptl_crystal_colour colourless
_exptl_crystal_colour_primary colourless
_exptl_crystal_density_diffrn 1.362
_exptl_crystal_description prism
_exptl_crystal_F_000 1096
_exptl_crystal_size_max 0.17
_exptl_crystal_size_mid 0.13
_exptl_crystal_size_min 0.1
_refine_diff_density_max 0.269
_refine_diff_density_min -0.450
_refine_diff_density_rms 0.058
_refine_ls_extinction_method none
_refine_ls_goodness_of_fit_ref 1.015
_refine_ls_hydrogen_treatment constr
_refine_ls_matrix_type full
_refine_ls_number_parameters 319
_refine_ls_number_reflns 4590
_refine_ls_number_restraints 0
_refine_ls_restrained_S_all 1.015
_refine_ls_R_factor_all 0.0603
_refine_ls_R_factor_gt 0.0444
_refine_ls_shift/su_max 0.001
_refine_ls_shift/su_mean 0.000
_refine_ls_structure_factor_coef Fsqd
_refine_ls_weighting_details 'w=1/[\s^2^(Fo^2^)+(0.0616P)^2^+0.5371P] where P=(Fo^2^+2Fc^2^)/3'
_refine_ls_weighting_scheme calc
_refine_ls_wR_factor_gt 0.1123
_refine_ls_wR_factor_ref 0.1261
_reflns_Friedel_coverage 0.000
_reflns_number_gt 3531
_reflns_number_total 4590
_reflns_threshold_expression 'I > 2\s(I)'
_cod_data_source_file c9sc04880d2.cif
_cod_data_source_block 20190484
_cod_depositor_comments
;Adding full bibliography for 1556630--1556636.cif.

 Adding full bibliography for 1556630--1556636.cif.
;
_cod_database_code 1556634
_shelx_shelxl_version_number 2014/7
_chemical_oxdiff_formula C20H20N4O4Br1
_shelx_space_group_comment
;
The symmetry employed for this shelxl refinement is uniquely defined
by the following loop, which should always be used as a source of
symmetry information in preference to the above space-group names.
They are only intended as comments.
;
_shelx_estimated_absorpt_t_max 0.797
_shelx_estimated_absorpt_t_min 0.689
_reflns_odcompleteness_completeness 99.96
_reflns_odcompleteness_iscentric 1
_reflns_odcompleteness_theta 66.97
_olex2_refinement_description
;
1. Fixed Uiso
 At 1.2 times of:
  All C(H) groups, All C(H,H) groups
 At 1.5 times of:
  All C(H,H,H) groups
2.a Ternary CH refined with riding coordinates:
 C7(H7), C8(H8), C9(H9)
2.b Secondary CH2 refined with riding coordinates:
 C10(H10A,H10B), C20(H20A,H20B), C22(H22A,H22B)
2.c Aromatic/amide H refined with riding coordinates:
 C1(H1), C2(H2), C3(H3), C4(H4), C12(H12), C13(H13), C14(H14), C15(H15),
 C16(H16), C26(H26), C27(H27), C29(H29), C30(H30)
2.d Idealised Me refined as rotating group:
 C23(H23A,H23B,H23C), C24(H24A,H24B,H24C), C31(H31A,H31B,H31C)
;
_olex2_submission_special_instructions 'No special instructions were received'

loop_
_space_group_symop_operation_xyz
'x, y, z'
'-x+1/2, y+1/2, -z+1/2'
'-x, -y, -z'
'x-1/2, -y-1/2, z-1/2'

loop_
_atom_site_label
_atom_site_type_symbol
_atom_site_fract_x
_atom_site_fract_y
_atom_site_fract_z
_atom_site_U_iso_or_equiv
_atom_site_adp_type
_atom_site_occupancy
_atom_site_site_symmetry_order
_atom_site_calc_flag
_atom_site_refinement_flags_posn
Br1 Br -0.04757(2) -0.01860(4) 0.37544(2) 0.06148(16) Uani 1 1 d .
C1 C 0.0167(2) 0.1485(3) 0.2134(2) 0.0582(9) Uani 1 1 d .
H1 H -0.0273 0.1965 0.2394 0.070 Uiso 1 1 calc R
C2 C 0.0205(3) 0.1495(4) 0.1293(2) 0.0659(10) Uani 1 1 d .
H2 H -0.0220 0.1952 0.0988 0.079 Uiso 1 1 calc R
C3 C 0.0885(2) 0.0815(3) 0.0911(2) 0.0572(9) Uani 1 1 d .
H3 H 0.0919 0.0820 0.0345 0.069 Uiso 1 1 calc R
C4 C 0.1509(2) 0.0133(3) 0.1365(2) 0.0468(7) Uani 1 1 d .
H4 H 0.1970 -0.0304 0.1103 0.056 Uiso 1 1 calc R
C5 C 0.14571(19) 0.0089(3) 0.22141(18) 0.0389(6) Uani 1 1 d .
C6 C 0.07751(19) 0.0770(3) 0.25988(19) 0.0433(7) Uani 1 1 d .
C7 C 0.06853(18) 0.0706(3) 0.35069(19) 0.0429(7) Uani 1 1 d .
H7 H 0.0648 0.1547 0.3724 0.051 Uiso 1 1 calc R
C8 C 0.14755(19) 0.0017(3) 0.39456(18) 0.0387(6) Uani 1 1 d .
H8 H 0.1255 -0.0259 0.4477 0.046 Uiso 1 1 calc R
C9 C 0.21534(18) -0.0645(3) 0.27126(17) 0.0379(6) Uani 1 1 d .
H9 H 0.2342 -0.1372 0.2400 0.046 Uiso 1 1 calc R
C10 C 0.2308(2) -0.1942(3) 0.39255(19) 0.0465(7) Uani 1 1 d .
H10A H 0.2878 -0.1537 0.4089 0.056 Uiso 1 1 calc R
H10B H 0.2463 -0.2621 0.3567 0.056 Uiso 1 1 calc R
C11 C 0.1842(2) -0.2452(3) 0.46757(18) 0.0431(7) Uani 1 1 d .
C12 C 0.2328(2) -0.2509(3) 0.5408(2) 0.0529(8) Uani 1 1 d .
H12 H 0.2932 -0.2218 0.5438 0.063 Uiso 1 1 calc R
C13 C 0.1926(3) -0.2993(4) 0.6094(2) 0.0658(10) Uani 1 1 d .
H13 H 0.2264 -0.3035 0.6579 0.079 Uiso 1 1 calc R
C14 C 0.1041(3) -0.3410(3) 0.6068(2) 0.0627(10) Uani 1 1 d .
H14 H 0.0773 -0.3722 0.6537 0.075 Uiso 1 1 calc R
C15 C 0.0541(2) -0.3370(3) 0.5350(2) 0.0593(9) Uani 1 1 d .
H15 H -0.0061 -0.3667 0.5328 0.071 Uiso 1 1 calc R
C16 C 0.0942(2) -0.2882(3) 0.4653(2) 0.0532(8) Uani 1 1 d .
H16 H 0.0602 -0.2845 0.4169 0.064 Uiso 1 1 calc R
C17 C 0.3757(2) 0.0158(3) 0.23299(18) 0.0443(7) Uani 1 1 d .
C18 C 0.29941(19) 0.0150(3) 0.28901(17) 0.0379(6) Uani 1 1 d .
C19 C 0.30071(18) 0.0868(3) 0.35691(17) 0.0371(6) Uani 1 1 d .
C20 C 0.38062(19) 0.1692(3) 0.37915(18) 0.0441(7) Uani 1 1 d .
H20A H 0.3909 0.1652 0.4376 0.053 Uiso 1 1 calc R
H20B H 0.3643 0.2537 0.3656 0.053 Uiso 1 1 calc R
C21 C 0.47084(19) 0.1367(3) 0.33685(18) 0.0451(7) Uani 1 1 d .
C22 C 0.4486(2) 0.1124(3) 0.24721(18) 0.0499(8) Uani 1 1 d .
H22A H 0.4284 0.1890 0.2221 0.060 Uiso 1 1 calc R
H22B H 0.5047 0.0866 0.2204 0.060 Uiso 1 1 calc R
C23 C 0.5155(3) 0.0230(4) 0.3754(3) 0.0699(11) Uani 1 1 d .
H23A H 0.4731 -0.0451 0.3727 0.105 Uiso 1 1 calc GR
H23B H 0.5310 0.0401 0.4314 0.105 Uiso 1 1 calc GR
H23C H 0.5705 0.0023 0.3466 0.105 Uiso 1 1 calc GR
C24 C 0.5361(2) 0.2485(4) 0.3442(2) 0.0673(11) Uani 1 1 d .
H24A H 0.5934 0.2297 0.3184 0.101 Uiso 1 1 calc GR
H24B H 0.5474 0.2668 0.4007 0.101 Uiso 1 1 calc GR
H24C H 0.5081 0.3188 0.3180 0.101 Uiso 1 1 calc GR
C25 C 0.22780(18) 0.1601(3) 0.48138(16) 0.0373(6) Uani 1 1 d .
C26 C 0.2034(2) 0.2837(3) 0.47661(17) 0.0433(7) Uani 1 1 d .
H26 H 0.1829 0.3173 0.4274 0.052 Uiso 1 1 calc R
C27 C 0.2097(2) 0.3566(3) 0.54552(19) 0.0486(7) Uani 1 1 d .
H27 H 0.1938 0.4397 0.5418 0.058 Uiso 1 1 calc R
C28 C 0.2391(2) 0.3099(3) 0.61995(18) 0.0452(7) Uani 1 1 d .
C29 C 0.2601(2) 0.1848(3) 0.62389(18) 0.0496(8) Uani 1 1 d .
H29 H 0.2781 0.1502 0.6735 0.060 Uiso 1 1 calc R
C30 C 0.2546(2) 0.1108(3) 0.55546(18) 0.0467(7) Uani 1 1 d .
H30 H 0.2691 0.0273 0.5594 0.056 Uiso 1 1 calc R
C31 C 0.2489(3) 0.3919(4) 0.6939(2) 0.0652(10) Uani 1 1 d .
H31A H 0.1897 0.4255 0.7072 0.098 Uiso 1 1 calc GR
H31B H 0.2909 0.4581 0.6824 0.098 Uiso 1 1 calc GR
H31C H 0.2723 0.3444 0.7390 0.098 Uiso 1 1 calc GR
N1 N 0.17235(16) -0.1058(2) 0.34771(14) 0.0388(5) Uani 1 1 d .
N2 N 0.22716(15) 0.0859(2) 0.40841(14) 0.0400(6) Uani 1 1 d .
O1 O 0.37940(16) -0.0556(3) 0.17501(14) 0.0657(7) Uani 1 1 d .

loop_
_atom_site_aniso_label
_atom_site_aniso_U_11
_atom_site_aniso_U_22
_atom_site_aniso_U_33
_atom_site_aniso_U_23
_atom_site_aniso_U_13
_atom_site_aniso_U_12
Br1 0.03193(19) 0.0869(3) 0.0658(3) -0.0033(2) 0.00724(15) -0.00322(17)
C1 0.0434(17) 0.063(2) 0.068(2) 0.0006(19) -0.0036(15) 0.0080(16)
C2 0.058(2) 0.070(2) 0.069(2) 0.017(2) -0.0140(18) 0.0060(19)
C3 0.065(2) 0.063(2) 0.0436(18) 0.0087(17) -0.0083(16) -0.0128(19)
C4 0.0476(17) 0.0494(18) 0.0435(17) -0.0015(14) 0.0027(13) -0.0079(14)
C5 0.0324(14) 0.0415(16) 0.0428(16) -0.0016(13) -0.0015(11) -0.0056(12)
C6 0.0325(14) 0.0458(17) 0.0516(17) -0.0049(15) -0.0011(12) -0.0003(13)
C7 0.0291(13) 0.0471(17) 0.0524(17) -0.0087(15) 0.0022(12) -0.0008(13)
C8 0.0303(13) 0.0479(17) 0.0379(15) -0.0031(13) 0.0048(11) 0.0000(12)
C9 0.0340(13) 0.0418(15) 0.0381(15) -0.0068(13) 0.0022(11) 0.0018(12)
C10 0.0368(15) 0.0513(18) 0.0514(18) 0.0043(15) 0.0049(13) 0.0079(14)
C11 0.0431(16) 0.0427(17) 0.0437(16) 0.0002(14) 0.0033(12) 0.0031(13)
C12 0.0554(19) 0.0498(19) 0.0532(19) 0.0019(16) -0.0086(15) 0.0005(16)
C13 0.098(3) 0.056(2) 0.0425(18) 0.0034(17) -0.0086(18) 0.003(2)
C14 0.084(3) 0.051(2) 0.054(2) 0.0035(17) 0.0222(19) 0.009(2)
C15 0.0508(19) 0.057(2) 0.070(2) -0.0015(19) 0.0179(17) 0.0008(17)
C16 0.0469(17) 0.067(2) 0.0459(17) -0.0029(17) 0.0002(13) 0.0013(16)
C17 0.0333(14) 0.061(2) 0.0382(16) -0.0024(15) 0.0031(12) 0.0049(14)
C18 0.0295(13) 0.0479(17) 0.0362(15) -0.0024(13) 0.0019(11) 0.0033(12)
C19 0.0286(13) 0.0438(16) 0.0387(15) -0.0012(13) 0.0006(11) 0.0057(12)
C20 0.0337(14) 0.0560(19) 0.0427(16) -0.0055(15) -0.0009(12) 0.0014(14)
C21 0.0325(14) 0.060(2) 0.0424(16) -0.0042(15) 0.0000(12) 0.0011(14)
C22 0.0364(15) 0.069(2) 0.0449(17) -0.0034(16) 0.0089(13) -0.0003(15)
C23 0.051(2) 0.087(3) 0.071(3) 0.006(2) -0.0075(18) 0.020(2)
C24 0.0358(17) 0.092(3) 0.075(2) -0.017(2) 0.0039(16) -0.0143(18)
C25 0.0290(12) 0.0475(17) 0.0354(14) -0.0046(13) 0.0056(10) 0.0005(12)
C26 0.0456(16) 0.0495(17) 0.0348(15) 0.0022(14) -0.0006(12) 0.0085(14)
C27 0.0575(19) 0.0432(17) 0.0451(17) -0.0023(14) 0.0016(14) 0.0112(15)
C28 0.0438(16) 0.0536(19) 0.0382(15) -0.0067(14) 0.0029(12) 0.0026(14)
C29 0.0556(18) 0.059(2) 0.0342(15) 0.0022(15) -0.0040(13) 0.0076(16)
C30 0.0490(17) 0.0434(17) 0.0475(18) 0.0012(14) -0.0003(13) 0.0093(14)
C31 0.086(3) 0.067(2) 0.0425(18) -0.0088(18) -0.0042(17) 0.011(2)
N1 0.0364(12) 0.0421(13) 0.0380(12) -0.0011(11) 0.0046(9) 0.0020(11)
N2 0.0322(11) 0.0493(14) 0.0384(13) -0.0075(11) 0.0028(9) 0.0006(11)
O1 0.0511(13) 0.0952(19) 0.0514(14) -0.0307(14) 0.0170(11) -0.0104(13)

loop_
_atom_type_symbol
_atom_type_description
_atom_type_scat_dispersion_real
_atom_type_scat_dispersion_imag
_atom_type_scat_source
C C 0.0181 0.0091 'International Tables Vol C Tables 4.2.6.8 and 6.1.1.4'
H H 0.0000 0.0000 'International Tables Vol C Tables 4.2.6.8 and 6.1.1.4'
Br Br -0.6763 1.2805 'International Tables Vol C Tables 4.2.6.8 and 6.1.1.4'
N N 0.0311 0.0180 'International Tables Vol C Tables 4.2.6.8 and 6.1.1.4'
O O 0.0492 0.0322 'International Tables Vol C Tables 4.2.6.8 and 6.1.1.4'

loop_
_geom_angle_atom_site_label_1
_geom_angle_atom_site_label_2
_geom_angle_atom_site_label_3
_geom_angle
C2 C1 H1 119.4
C2 C1 C6 121.1(3)
C6 C1 H1 119.4
C1 C2 H2 120.4
C1 C2 C3 119.2(3)
C3 C2 H2 120.4
C2 C3 H3 119.9
C4 C3 C2 120.2(3)
C4 C3 H3 119.9
C3 C4 H4 119.5
C3 C4 C5 120.9(3)
C5 C4 H4 119.5
C4 C5 C9 120.8(3)
C6 C5 C4 118.9(3)
C6 C5 C9 120.3(3)
C1 C6 C7 120.4(3)
C5 C6 C1 119.6(3)
C5 C6 C7 120.0(3)
Br1 C7 H7 109.0
C6 C7 Br1 108.2(2)
C6 C7 H7 109.0
C6 C7 C8 114.4(2)
C8 C7 Br1 107.2(2)
C8 C7 H7 109.0
C7 C8 H8 108.3
N1 C8 C7 109.3(2)
N1 C8 H8 108.3
N1 C8 N2 112.2(2)
N2 C8 C7 110.2(2)
N2 C8 H8 108.3
C5 C9 H9 109.1
C5 C9 C18 109.4(2)
C18 C9 H9 109.1
N1 C9 C5 109.3(2)
N1 C9 H9 109.1
N1 C9 C18 110.8(2)
H10A C10 H10B 107.8
C11 C10 H10A 109.1
C11 C10 H10B 109.1
N1 C10 H10A 109.1
N1 C10 H10B 109.1
N1 C10 C11 112.6(2)
C12 C11 C10 119.6(3)
C16 C11 C10 122.1(3)
C16 C11 C12 118.3(3)
C11 C12 H12 119.7
C13 C12 C11 120.6(3)
C13 C12 H12 119.7
C12 C13 H13 119.6
C14 C13 C12 120.8(4)
C14 C13 H13 119.6
C13 C14 H14 120.0
C13 C14 C15 120.0(3)
C15 C14 H14 120.0
C14 C15 H15 120.2
C14 C15 C16 119.7(3)
C16 C15 H15 120.2
C11 C16 C15 120.6(3)
C11 C16 H16 119.7
C15 C16 H16 119.7
C18 C17 C22 116.6(3)
O1 C17 C18 122.1(3)
O1 C17 C22 121.3(3)
C17 C18 C9 120.0(2)
C19 C18 C9 118.9(2)
C19 C18 C17 121.1(3)
C18 C19 C20 122.7(2)
C18 C19 N2 120.1(3)
N2 C19 C20 117.3(2)
C19 C20 H20A 108.6
C19 C20 H20B 108.6
C19 C20 C21 114.4(2)
H20A C20 H20B 107.6
C21 C20 H20A 108.6
C21 C20 H20B 108.6
C20 C21 C24 108.2(3)
C22 C21 C20 108.0(2)
C22 C21 C24 109.4(3)
C23 C21 C20 110.9(3)
C23 C21 C22 110.1(3)
C23 C21 C24 110.3(3)
C17 C22 C21 114.1(3)
C17 C22 H22A 108.7
C17 C22 H22B 108.7
C21 C22 H22A 108.7
C21 C22 H22B 108.7
H22A C22 H22B 107.6
C21 C23 H23A 109.5
C21 C23 H23B 109.5
C21 C23 H23C 109.5
H23A C23 H23B 109.5
H23A C23 H23C 109.5
H23B C23 H23C 109.5
C21 C24 H24A 109.5
C21 C24 H24B 109.5
C21 C24 H24C 109.5
H24A C24 H24B 109.5
H24A C24 H24C 109.5
H24B C24 H24C 109.5
C26 C25 N2 119.5(3)
C30 C25 C26 119.5(3)
C30 C25 N2 121.0(3)
C25 C26 H26 120.3
C27 C26 C25 119.5(3)
C27 C26 H26 120.3
C26 C27 H27 119.0
C26 C27 C28 122.0(3)
C28 C27 H27 119.0
C27 C28 C29 117.5(3)
C27 C28 C31 121.2(3)
C29 C28 C31 121.2(3)
C28 C29 H29 119.4
C30 C29 C28 121.2(3)
C30 C29 H29 119.4
C25 C30 C29 120.3(3)
C25 C30 H30 119.8
C29 C30 H30 119.8
C28 C31 H31A 109.5
C28 C31 H31B 109.5
C28 C31 H31C 109.5
H31A C31 H31B 109.5
H31A C31 H31C 109.5
H31B C31 H31C 109.5
C8 N1 C9 108.7(2)
C8 N1 C10 113.9(2)
C10 N1 C9 112.0(2)
C19 N2 C8 121.3(2)
C19 N2 C25 120.9(2)
C25 N2 C8 117.7(2)

loop_
_geom_bond_atom_site_label_1
_geom_bond_atom_site_label_2
_geom_bond_distance
Br1 C7 1.986(3)
C1 H1 0.9300
C1 C2 1.382(5)
C1 C6 1.392(4)
C2 H2 0.9300
C2 C3 1.387(5)
C3 H3 0.9300
C3 C4 1.378(5)
C4 H4 0.9300
C4 C5 1.398(4)
C5 C6 1.391(4)
C5 C9 1.514(4)
C6 C7 1.500(4)
C7 H7 0.9800
C7 C8 1.536(4)
C8 H8 0.9800
C8 N1 1.443(4)
C8 N2 1.484(4)
C9 H9 0.9800
C9 C18 1.516(4)
C9 N1 1.478(3)
C10 H10A 0.9700
C10 H10B 0.9700
C10 C11 1.517(4)
C10 N1 1.468(4)
C11 C12 1.386(4)
C11 C16 1.384(4)
C12 H12 0.9300
C12 C13 1.378(5)
C13 H13 0.9300
C13 C14 1.360(6)
C14 H14 0.9300
C14 C15 1.375(5)
C15 H15 0.9300
C15 C16 1.394(5)
C16 H16 0.9300
C17 C18 1.448(4)
C17 C22 1.502(4)
C17 O1 1.228(4)
C18 C19 1.359(4)
C19 C20 1.502(4)
C19 N2 1.370(3)
C20 H20A 0.9700
C20 H20B 0.9700
C20 C21 1.530(4)
C21 C22 1.524(4)
C21 C23 1.524(5)
C21 C24 1.539(5)
C22 H22A 0.9700
C22 H22B 0.9700
C23 H23A 0.9600
C23 H23B 0.9600
C23 H23C 0.9600
C24 H24A 0.9600
C24 H24B 0.9600
C24 H24C 0.9600
C25 C26 1.386(4)
C25 C30 1.379(4)
C25 N2 1.442(4)
C26 H26 0.9300
C26 C27 1.381(4)
C27 H27 0.9300
C27 C28 1.383(4)
C28 C29 1.389(5)
C28 C31 1.509(4)
C29 H29 0.9300
C29 C30 1.381(4)
C30 H30 0.9300
C31 H31A 0.9600
C31 H31B 0.9600
C31 H31C 0.9600

loop_
_geom_torsion_atom_site_label_1
_geom_torsion_atom_site_label_2
_geom_torsion_atom_site_label_3
_geom_torsion_atom_site_label_4
_geom_torsion
Br1 C7 C8 N1 79.6(2)
Br1 C7 C8 N2 -156.63(18)
C1 C2 C3 C4 0.4(6)
C1 C6 C7 Br1 68.0(3)
C1 C6 C7 C8 -172.6(3)
C2 C1 C6 C5 2.5(5)
C2 C1 C6 C7 -176.1(3)
C2 C3 C4 C5 1.5(5)
C3 C4 C5 C6 -1.4(5)
C3 C4 C5 C9 -179.0(3)
C4 C5 C6 C1 -0.6(4)
C4 C5 C6 C7 178.0(3)
C4 C5 C9 C18 86.3(3)
C4 C5 C9 N1 -152.2(3)
C5 C6 C7 Br1 -110.5(3)
C5 C6 C7 C8 8.9(4)
C5 C9 C18 C17 -89.7(3)
C5 C9 C18 C19 88.8(3)
C5 C9 N1 C8 -62.7(3)
C5 C9 N1 C10 170.6(2)
C6 C1 C2 C3 -2.4(6)
C6 C5 C9 C18 -91.3(3)
C6 C5 C9 N1 30.3(4)
C6 C7 C8 N1 -40.3(3)
C6 C7 C8 N2 83.4(3)
C7 C8 N1 C9 68.3(3)
C7 C8 N1 C10 -166.0(2)
C7 C8 N2 C19 -97.8(3)
C7 C8 N2 C25 86.8(3)
C9 C5 C6 C1 177.0(3)
C9 C5 C6 C7 -4.4(4)
C9 C18 C19 C20 -179.6(3)
C9 C18 C19 N2 0.5(4)
C10 C11 C12 C13 -178.6(3)
C10 C11 C16 C15 178.6(3)
C11 C10 N1 C8 60.8(3)
C11 C10 N1 C9 -175.3(2)
C11 C12 C13 C14 -0.8(6)
C12 C11 C16 C15 -0.6(5)
C12 C13 C14 C15 1.0(6)
C13 C14 C15 C16 -1.1(6)
C14 C15 C16 C11 0.9(6)
C16 C11 C12 C13 0.6(5)
C17 C18 C19 C20 -1.1(5)
C17 C18 C19 N2 179.0(3)
C18 C9 N1 C8 58.0(3)
C18 C9 N1 C10 -68.7(3)
C18 C17 C22 C21 38.1(4)
C18 C19 C20 C21 -18.7(4)
C18 C19 N2 C8 3.8(4)
C18 C19 N2 C25 179.1(3)
C19 C20 C21 C22 44.7(4)
C19 C20 C21 C23 -76.0(3)
C19 C20 C21 C24 162.9(3)
C20 C19 N2 C8 -176.1(3)
C20 C19 N2 C25 -0.8(4)
C20 C21 C22 C17 -54.9(4)
C22 C17 C18 C9 169.9(3)
C22 C17 C18 C19 -8.6(4)
C23 C21 C22 C17 66.3(4)
C24 C21 C22 C17 -172.4(3)
C25 C26 C27 C28 -0.6(5)
C26 C25 C30 C29 -2.1(4)
C26 C25 N2 C8 -101.9(3)
C26 C25 N2 C19 82.7(3)
C26 C27 C28 C29 -1.6(5)
C26 C27 C28 C31 177.7(3)
C27 C28 C29 C30 2.0(5)
C28 C29 C30 C25 -0.1(5)
C30 C25 C26 C27 2.5(4)
C30 C25 N2 C8 79.8(3)
C30 C25 N2 C19 -95.6(3)
C31 C28 C29 C30 -177.4(3)
N1 C8 N2 C19 24.3(4)
N1 C8 N2 C25 -151.1(2)
N1 C9 C18 C17 149.6(3)
N1 C9 C18 C19 -31.9(4)
N1 C10 C11 C12 -133.8(3)
N1 C10 C11 C16 47.0(4)
N2 C8 N1 C9 -54.2(3)
N2 C8 N1 C10 71.4(3)
N2 C19 C20 C21 161.2(3)
N2 C25 C26 C27 -175.9(3)
N2 C25 C30 C29 176.2(3)
O1 C17 C18 C9 -7.6(5)
O1 C17 C18 C19 173.9(3)
O1 C17 C22 C21 -144.3(3)
